data_7029241
loop_
_publ_author_name
'McLeod, Nicolas A.'
'Kuzmina, Lyudmila G.'
'Churakov, Andrei V.'
'Mountford, Philip'
'Nikonov, Georgii I.'

_publ_section_title
;
 Group 5 hydride and borohydride complexes supported by
 cyclopentadienyl-imido ligand sets.
;
_journal_issue 1
_journal_name_full 'Dalton transactions (Cambridge, England : 2003)'
_journal_page_first 188
_journal_page_last 195
_journal_paper_doi 10.1039/c3dt52489b
_journal_volume 43
_journal_year 2014
_chemical_formula_moiety 'C34 H52 B2 N2 Ta2'
_chemical_formula_sum 'C34 H52 B2 N2 Ta2'
_chemical_formula_weight 872.32
_chemical_name_systematic
;
[CpTa(u-NAr)(BH4)]2
;
_space_group_IT_number 14
_symmetry_cell_setting monoclinic
_symmetry_space_group_name_Hall '-P 2yn'
_symmetry_space_group_name_H-M 'P 1 21/n 1'
_atom_sites_solution_hydrogens difmap
_atom_sites_solution_primary direct
_atom_sites_solution_secondary difmap
_cell_angle_alpha 90
_cell_angle_beta 96.4877(5)
_cell_angle_gamma 90
_cell_formula_units_Z 4
_cell_length_a 10.6770(2)
_cell_length_b 20.3428(2)
_cell_length_c 15.7568(2)
_cell_measurement_reflns_used 55248
_cell_measurement_temperature 150
_cell_measurement_theta_max 28
_cell_measurement_theta_min 5
_cell_volume 3400.46(8)
_computing_cell_refinement 'DENZO/SCALEPACK (Otwinowski & Minor, 1997)'
_computing_data_collection 'COLLECT (Nonius, 2001).'
_computing_data_reduction 'DENZO/SCALEPACK (Otwinowski & Minor, 1997)'
_computing_molecular_graphics 'CAMERON (Watkin et al., 1996)'
_computing_publication_material 'CRYSTALS (Betteridge et al., 2003)'
_computing_structure_refinement 'CRYSTALS (Betteridge et al., 2003)'
_computing_structure_solution 'SIR92 (Altomare et al., 1994)'
_diffrn_ambient_temperature 150
_diffrn_measured_fraction_theta_full 0.993
_diffrn_measured_fraction_theta_max 0.993
_diffrn_measurement_device Area
_diffrn_measurement_device_type 'Nonius KappaCCD'
_diffrn_measurement_method \w
_diffrn_radiation_monochromator graphite
_diffrn_radiation_type 'Mo K\a'
_diffrn_radiation_wavelength 0.71073
_diffrn_reflns_av_R_equivalents 0.052
_diffrn_reflns_limit_h_max 0
_diffrn_reflns_limit_h_min 0
_diffrn_reflns_limit_k_max 0
_diffrn_reflns_limit_k_min 0
_diffrn_reflns_limit_l_max 0
_diffrn_reflns_limit_l_min 0
_diffrn_reflns_number 55248
_diffrn_reflns_theta_full 27.482
_diffrn_reflns_theta_max 27.482
_diffrn_reflns_theta_min 5.128
_diffrn_standards_number 0
_exptl_absorpt_coefficient_mu 6.455
_exptl_absorpt_correction_T_max 0.38
_exptl_absorpt_correction_T_min 0.38
_exptl_absorpt_correction_type multi-scan
_exptl_absorpt_process_details 'DENZO/SCALEPACK (Otwinowski & Minor, 1997)'
_exptl_crystal_colour darkred
_exptl_crystal_density_diffrn 1.704
_exptl_crystal_density_method 'not measured'
_exptl_crystal_description block
_exptl_crystal_F_000 1704
_exptl_crystal_size_max 0.200
_exptl_crystal_size_mid 0.150
_exptl_crystal_size_min 0.150
_refine_diff_density_max 1.40
_refine_diff_density_min -1.54
_refine_ls_extinction_method None
_refine_ls_goodness_of_fit_ref 1.0738
_refine_ls_hydrogen_treatment mixed
_refine_ls_matrix_type full
_refine_ls_number_parameters 393
_refine_ls_number_reflns 5841
_refine_ls_number_restraints 8
_refine_ls_R_factor_all 0.0407
_refine_ls_R_factor_gt 0.0275
_refine_ls_shift/su_max 0.0030621
_refine_ls_shift/su_mean 0.0000344
_refine_ls_structure_factor_coef F
_refine_ls_weighting_details
;
 Method, part 1, Chebychev polynomial, (Watkin, 1994, Prince, 1982) 
 [weight] = 1.0/[A~0~*T~0~(x)+A~1~*T~1~(x) ... +A~n-1~]*T~n-1~(x)] 
 where A~i~ are the Chebychev coefficients listed below and x= Fcalc/Fmax 
 Method = Robust Weighting (Prince, 1982) 
 W = [weight] * [1-(deltaF/6*sigmaF)^2^]^2^ 
 A~i~ are: 
 0.279 0.129 0.872E-01 
;
_refine_ls_weighting_scheme calc
_refine_ls_wR_factor_all 0.0502
_refine_ls_wR_factor_gt 0.0291
_refine_ls_wR_factor_ref 0.0291
_reflns_limit_h_max 13
_reflns_limit_h_min -13
_reflns_limit_k_max 26
_reflns_limit_k_min 0
_reflns_limit_l_max 20
_reflns_limit_l_min 0
_reflns_number_gt 6198
_reflns_number_total 7965
_reflns_threshold_expression I>2.0\s(I)
_oxford_diffrn_Wilson_B_factor 0.00
_oxford_diffrn_Wilson_scale 0.00
_oxford_refine_ls_r_factor_ref 0.0256
_oxford_refine_ls_scale 0.08465(7)
_oxford_reflns_number_all 7740
_oxford_reflns_threshold_expression_ref I>3.0\s(I)
_cod_data_source_file c3dt52489b.txt
_cod_data_source_block compound_7
_cod_depositor_comments
;
The following automatic conversions were performed:

'_symmetry_cell_setting' value 'Monoclinic' changed to 'monoclinic'
according to
/usr/data/users/saulius/automatic-downloads/current/RSC/lib/dictionaries/cif_core.dic
dictionary named 'cif_core.dic' version 2.4.2 from
2011-04-26.

'_atom_sites_solution_primary' value 'Direct' changed to
'direct' according to
/usr/data/users/saulius/automatic-downloads/current/RSC/lib/dictionaries/cif_core.dic
dictionary named 'cif_core.dic' version 2.4.2 from 2011-04-26.

Automatic conversion script
Id: cif_fix_values 2281 2013-09-26 08:29:07Z andrius 
;
_cod_original_sg_symbol_H-M 'P 1 21/n 1 '
_cod_database_code 7029241

loop_
_symmetry_equiv_pos_as_xyz
x,y,z
-x,-y,-z
-x+1/2,y+1/2,-z+1/2
x+1/2,-y+1/2,z+1/2

loop_
_atom_site_label
_atom_site_type_symbol
_atom_site_fract_x
_atom_site_fract_y
_atom_site_fract_z
_atom_site_U_iso_or_equiv
_atom_site_occupancy
_atom_site_adp_type
_atom_site_refinement_flags_adp
Ta1 Ta 0.561951(15) 0.618891(8) 0.377086(10) 0.0150 1.0000 Uani .
Ta2 Ta 0.411923(15) 0.708087(8) 0.284949(10) 0.0139 1.0000 Uani .
B1 B 0.6462(6) 0.5170(3) 0.3325(4) 0.0318 1.0000 Uani U
B2 B 0.3774(5) 0.7993(2) 0.3815(3) 0.0194 1.0000 Uani U
N1 N 0.3740(3) 0.62224(17) 0.3362(2) 0.0162 1.0000 Uani .
N2 N 0.5941(3) 0.68842(17) 0.2890(2) 0.0150 1.0000 Uani .
C1 C 0.2676(4) 0.5803(2) 0.3384(3) 0.0198 1.0000 Uani .
C2 C 0.1788(4) 0.5929(2) 0.3976(3) 0.0202 1.0000 Uani .
C3 C 0.0778(5) 0.5493(3) 0.4005(3) 0.0314 1.0000 Uani .
C4 C 0.0582(5) 0.4970(3) 0.3452(4) 0.0354 1.0000 Uani .
C5 C 0.1428(5) 0.4861(2) 0.2862(3) 0.0311 1.0000 Uani .
C6 C 0.2476(4) 0.5261(2) 0.2814(3) 0.0239 1.0000 Uani .
C7 C 0.1842(4) 0.6537(2) 0.4523(3) 0.0219 1.0000 Uani .
C8 C 0.0892(5) 0.7037(3) 0.4105(3) 0.0308 1.0000 Uani .
C9 C 0.1585(5) 0.6420(3) 0.5449(3) 0.0303 1.0000 Uani .
C10 C 0.3325(5) 0.5097(2) 0.2134(3) 0.0279 1.0000 Uani .
C11 C 0.2622(6) 0.5146(3) 0.1230(4) 0.0416 1.0000 Uani .
C12 C 0.3873(6) 0.4398(3) 0.2266(4) 0.0393 1.0000 Uani .
C13 C 0.6989(4) 0.7103(2) 0.2476(3) 0.0193 1.0000 Uani .
C14 C 0.7601(4) 0.7696(2) 0.2743(3) 0.0224 1.0000 Uani .
C15 C 0.8620(5) 0.7900(3) 0.2333(3) 0.0354 1.0000 Uani .
C16 C 0.9036(5) 0.7546(3) 0.1673(3) 0.0381 1.0000 Uani .
C17 C 0.8420(5) 0.6976(3) 0.1399(3) 0.0334 1.0000 Uani .
C18 C 0.7395(4) 0.6739(2) 0.1795(3) 0.0233 1.0000 Uani .
C19 C 0.7155(4) 0.8137(2) 0.3419(3) 0.0247 1.0000 Uani .
C20 C 0.6495(5) 0.8744(2) 0.2990(4) 0.0331 1.0000 Uani .
C21 C 0.8225(5) 0.8371(3) 0.4088(3) 0.0350 1.0000 Uani .
C22 C 0.6790(5) 0.6106(2) 0.1437(3) 0.0298 1.0000 Uani .
C23 C 0.6190(5) 0.6191(2) 0.0512(3) 0.0274 1.0000 Uani .
C24 C 0.7752(7) 0.5542(3) 0.1473(4) 0.0463 1.0000 Uani .
C25 C 0.5743(5) 0.6829(3) 0.4993(3) 0.0319 1.0000 Uani .
C26 C 0.7005(5) 0.6725(3) 0.4828(3) 0.0344 1.0000 Uani .
C27 C 0.7286(5) 0.6063(3) 0.4963(3) 0.0325 1.0000 Uani .
C28 C 0.6214(5) 0.5748(3) 0.5215(3) 0.0300 1.0000 Uani .
C29 C 0.5266(5) 0.6213(3) 0.5234(3) 0.0278 1.0000 Uani .
C30 C 0.3479(4) 0.6820(2) 0.1421(3) 0.0232 1.0000 Uani .
C31 C 0.4137(4) 0.7426(2) 0.1387(3) 0.0244 1.0000 Uani .
C32 C 0.3417(5) 0.7910(2) 0.1741(3) 0.0273 1.0000 Uani .
C33 C 0.2323(5) 0.7610(2) 0.1993(3) 0.0280 1.0000 Uani .
C34 C 0.2339(4) 0.6939(3) 0.1783(3) 0.0269 1.0000 Uani .
H1 H 0.688(5) 0.578(3) 0.333(4) 0.036(9) 1.0000 Uiso U
H2 H 0.551(4) 0.529(2) 0.362(3) 0.017(8) 1.0000 Uiso U
H3 H 0.701(6) 0.487(3) 0.380(4) 0.039(9) 1.0000 Uiso U
H4 H 0.632(6) 0.501(3) 0.267(4) 0.040(9) 1.0000 Uiso U
H5 H 0.453(5) 0.794(3) 0.336(3) 0.026(8) 1.0000 Uiso U
H6 H 0.317(5) 0.751(3) 0.370(3) 0.029(8) 1.0000 Uiso U
H7 H 0.414(5) 0.799(3) 0.440(4) 0.027(8) 1.0000 Uiso U
H8 H 0.326(5) 0.836(3) 0.360(3) 0.020(8) 1.0000 Uiso U
H31 H 0.0181 0.5564 0.4442 0.0384 1.0000 Uiso .
H41 H -0.0160 0.4673 0.3475 0.0422 1.0000 Uiso .
H51 H 0.1282 0.4483 0.2457 0.0371 1.0000 Uiso .
H71 H 0.2729 0.6703 0.4557 0.0269 1.0000 Uiso .
H81 H 0.0918 0.7444 0.4462 0.0374 1.0000 Uiso .
H82 H 0.1111 0.7149 0.3522 0.0374 1.0000 Uiso .
H83 H 0.0025 0.6843 0.4059 0.0374 1.0000 Uiso .
H91 H 0.1640 0.6847 0.5766 0.0372 1.0000 Uiso .
H92 H 0.2225 0.6107 0.5730 0.0372 1.0000 Uiso .
H93 H 0.0723 0.6229 0.5455 0.0372 1.0000 Uiso .
H101 H 0.4024 0.5427 0.2191 0.0338 1.0000 Uiso .
H111 H 0.3211 0.5035 0.0801 0.0501 1.0000 Uiso .
H112 H 0.2300 0.5604 0.1128 0.0501 1.0000 Uiso .
H113 H 0.1898 0.4832 0.1173 0.0501 1.0000 Uiso .
H121 H 0.4429 0.4301 0.1811 0.0474 1.0000 Uiso .
H122 H 0.4377 0.4370 0.2839 0.0474 1.0000 Uiso .
H123 H 0.3169 0.4072 0.2232 0.0474 1.0000 Uiso .
H151 H 0.9065 0.8316 0.2523 0.0420 1.0000 Uiso .
H161 H 0.9779 0.7702 0.1395 0.0463 1.0000 Uiso .
H171 H 0.8707 0.6726 0.0910 0.0409 1.0000 Uiso .
H191 H 0.6563 0.7869 0.3727 0.0295 1.0000 Uiso .
H201 H 0.6199 0.9036 0.3437 0.0393 1.0000 Uiso .
H202 H 0.7101 0.8990 0.2668 0.0393 1.0000 Uiso .
H203 H 0.5756 0.8600 0.2586 0.0393 1.0000 Uiso .
H211 H 0.7869 0.8659 0.4515 0.0411 1.0000 Uiso .
H212 H 0.8857 0.8624 0.3798 0.0411 1.0000 Uiso .
H213 H 0.8643 0.7981 0.4385 0.0411 1.0000 Uiso .
H221 H 0.6114 0.5995 0.1804 0.0366 1.0000 Uiso .
H231 H 0.5803 0.5765 0.0299 0.0330 1.0000 Uiso .
H232 H 0.6853 0.6324 0.0145 0.0330 1.0000 Uiso .
H233 H 0.5524 0.6538 0.0488 0.0330 1.0000 Uiso .
H241 H 0.7327 0.5134 0.1234 0.0573 1.0000 Uiso .
H242 H 0.8450 0.5663 0.1130 0.0573 1.0000 Uiso .
H243 H 0.8105 0.5463 0.2080 0.0573 1.0000 Uiso .
H251 H 0.5275 0.7256 0.4947 0.0377 1.0000 Uiso .
H261 H 0.7591 0.7067 0.4646 0.0401 1.0000 Uiso .
H271 H 0.8110 0.5848 0.4893 0.0386 1.0000 Uiso .
H281 H 0.6148 0.5271 0.5357 0.0357 1.0000 Uiso .
H291 H 0.4398 0.6129 0.5391 0.0336 1.0000 Uiso .
H301 H 0.3769 0.6384 0.1223 0.0274 1.0000 Uiso .
H311 H 0.4961 0.7494 0.1154 0.0287 1.0000 Uiso .
H321 H 0.3640 0.8387 0.1804 0.0319 1.0000 Uiso .
H331 H 0.1649 0.7837 0.2273 0.0330 1.0000 Uiso .
H341 H 0.1675 0.6607 0.1872 0.0315 1.0000 Uiso .

loop_
_atom_site_aniso_label
_atom_site_aniso_U_11
_atom_site_aniso_U_22
_atom_site_aniso_U_33
_atom_site_aniso_U_23
_atom_site_aniso_U_13
_atom_site_aniso_U_12
Ta1 0.01516(9) 0.01603(9) 0.01428(9) 0.00319(6) 0.00363(6) 0.00184(6)
Ta2 0.01374(8) 0.01370(8) 0.01462(8) 0.00170(6) 0.00256(6) 0.00047(6)
B1 0.038(3) 0.027(3) 0.032(3) 0.003(2) 0.012(2) 0.009(2)
B2 0.020(2) 0.018(2) 0.021(2) 0.0035(18) 0.0050(19) 0.0072(19)
N1 0.0181(17) 0.0148(17) 0.0163(17) 0.0000(13) 0.0046(13) -0.0008(13)
N2 0.0162(17) 0.0165(17) 0.0131(16) 0.0024(12) 0.0048(13) 0.0005(13)
C1 0.018(2) 0.018(2) 0.023(2) 0.0035(16) 0.0006(17) -0.0031(16)
C2 0.018(2) 0.019(2) 0.024(2) 0.0053(17) 0.0041(17) -0.0004(17)
C3 0.024(2) 0.031(3) 0.042(3) 0.004(2) 0.012(2) -0.006(2)
C4 0.025(3) 0.033(3) 0.047(3) 0.002(2) 0.001(2) -0.013(2)
C5 0.032(3) 0.024(2) 0.036(3) -0.001(2) 0.002(2) -0.009(2)
C6 0.023(2) 0.018(2) 0.029(2) 0.0032(18) -0.0021(18) -0.0003(18)
C7 0.019(2) 0.024(2) 0.024(2) 0.0032(17) 0.0083(17) 0.0028(18)
C8 0.028(2) 0.028(3) 0.037(3) 0.006(2) 0.008(2) 0.005(2)
C9 0.032(3) 0.033(3) 0.028(3) 0.005(2) 0.013(2) 0.001(2)
C10 0.037(3) 0.019(2) 0.029(2) -0.0044(18) 0.006(2) -0.004(2)
C11 0.058(4) 0.037(3) 0.030(3) -0.007(2) 0.007(3) -0.012(3)
C12 0.050(3) 0.023(3) 0.045(3) -0.006(2) 0.008(3) 0.000(2)
C13 0.0108(18) 0.030(2) 0.017(2) 0.0091(17) 0.0021(15) 0.0031(16)
C14 0.017(2) 0.030(2) 0.020(2) 0.0082(18) 0.0003(16) -0.0046(18)
C15 0.021(2) 0.053(3) 0.031(3) 0.013(2) -0.003(2) -0.016(2)
C16 0.019(2) 0.071(4) 0.026(3) 0.018(3) 0.0093(19) -0.001(2)
C17 0.021(2) 0.055(3) 0.026(2) 0.013(2) 0.0116(19) 0.006(2)
C18 0.020(2) 0.034(3) 0.016(2) 0.0070(18) 0.0051(17) 0.0082(19)
C19 0.025(2) 0.024(2) 0.025(2) 0.0045(18) 0.0018(18) -0.0068(18)
C20 0.035(3) 0.025(3) 0.038(3) 0.006(2) -0.001(2) -0.007(2)
C21 0.035(3) 0.033(3) 0.034(3) -0.002(2) -0.006(2) -0.013(2)
C22 0.040(3) 0.024(2) 0.027(2) 0.0017(19) 0.012(2) 0.011(2)
C23 0.035(3) 0.029(2) 0.018(2) -0.0038(18) 0.0052(19) 0.000(2)
C24 0.065(4) 0.036(3) 0.043(3) 0.003(2) 0.025(3) 0.023(3)
C25 0.048(3) 0.030(3) 0.016(2) -0.0010(18) -0.003(2) 0.006(2)
C26 0.035(3) 0.043(3) 0.021(2) 0.002(2) -0.010(2) -0.010(2)
C27 0.023(2) 0.049(3) 0.025(2) 0.006(2) -0.0025(19) 0.008(2)
C28 0.033(3) 0.035(3) 0.021(2) 0.0108(19) 0.000(2) 0.004(2)
C29 0.028(2) 0.041(3) 0.015(2) 0.0055(19) 0.0046(18) 0.005(2)
C30 0.028(2) 0.025(2) 0.015(2) 0.0007(16) -0.0029(17) -0.0005(18)
C31 0.029(2) 0.027(2) 0.016(2) 0.0052(17) -0.0035(18) 0.0000(19)
C32 0.034(3) 0.021(2) 0.024(2) 0.0056(18) -0.006(2) 0.0015(19)
C33 0.025(2) 0.030(3) 0.027(2) 0.0044(19) -0.0038(19) 0.006(2)
C34 0.020(2) 0.037(3) 0.023(2) 0.0038(19) -0.0069(18) -0.0016(19)

loop_
_atom_type_symbol
_atom_type_scat_dispersion_real
_atom_type_scat_dispersion_imag
_atom_type_scat_Cromer_Mann_a1
_atom_type_scat_Cromer_Mann_b1
_atom_type_scat_Cromer_Mann_a2
_atom_type_scat_Cromer_Mann_b2
_atom_type_scat_Cromer_Mann_a3
_atom_type_scat_Cromer_Mann_b3
_atom_type_scat_Cromer_Mann_a4
_atom_type_scat_Cromer_Mann_b4
_atom_type_scat_Cromer_Mann_c
_atom_type_scat_source
C 0.0020 0.0020 2.3100 20.8439 1.0200 10.2075 1.5886 0.5687 0.8650 51.6512 0.2156 'International Tables Vol C 4.2.6.8 and 6.1.1.4'
H 0.0000 0.0000 0.4930 10.5109 0.3229 26.1257 0.1402 3.1424 0.0408 57.7997 0.0030 'International Tables Vol C 4.2.6.8 and 6.1.1.4'
B 0.0000 0.0010 2.0545 23.2185 1.3326 1.0210 1.0979 60.3498 0.7068 0.1403 -0.1932 'International Tables Vol C 4.2.6.8 and 6.1.1.4'
N 0.0040 0.0030 12.2126 0.0057 3.1322 9.8933 2.0125 28.9975 1.1663 0.5826 -11.5290 'International Tables Vol C 4.2.6.8 and 6.1.1.4'
Ta -1.2580 6.5230 29.2024 1.7733 15.2293 9.3705 14.5135 0.2960 4.7649 63.3644 9.2435 'International Tables Vol C 4.2.6.8 and 6.1.1.4'

loop_
_geom_angle_atom_site_label_1
_geom_angle_atom_site_label_2
_geom_angle_atom_site_label_3
_geom_angle
_geom_angle_publ_flag
Ta2 Ta1 B1 129.56(15) yes
Ta2 Ta1 N1 46.49(10) yes
B1 Ta1 N1 108.97(19) yes
Ta2 Ta1 N2 46.36(10) yes
B1 Ta1 N2 107.64(17) yes
N1 Ta1 N2 89.83(14) yes
Ta2 Ta1 C25 92.48(12) yes
B1 Ta1 C25 137.9(2) yes
N1 Ta1 C25 101.86(17) yes
N2 Ta1 C25 100.26(16) yes
Ta2 Ta1 C26 110.57(14) yes
B1 Ta1 C26 112.3(2) yes
N1 Ta1 C26 136.25(17) yes
N2 Ta1 C26 91.14(16) yes
C25 Ta1 C26 35.2(2) yes
Ta2 Ta1 C27 144.02(14) yes
B1 Ta1 C27 82.5(2) yes
N1 Ta1 C27 148.17(15) yes
N2 Ta1 C27 115.52(16) yes
C25 Ta1 C27 56.85(18) yes
Ta2 Ta1 C28 143.99(12) yes
B1 Ta1 C28 83.66(19) yes
N1 Ta1 C28 116.52(15) yes
N2 Ta1 C28 146.80(16) yes
C25 Ta1 C28 56.74(18) yes
Ta2 Ta1 C29 110.74(12) yes
B1 Ta1 C29 114.06(19) yes
N1 Ta1 C29 92.71(15) yes
N2 Ta1 C29 134.71(16) yes
C25 Ta1 C29 35.20(18) yes
Ta2 Ta1 H1 121.8(18) no
B1 Ta1 H1 32.6(19) no
N1 Ta1 H1 130.4(18) no
N2 Ta1 H1 82.5(19) no
C25 Ta1 H1 127.7(18) no
Ta2 Ta1 H2 124.3(14) no
B1 Ta1 H2 28.9(15) no
N1 Ta1 H2 86.9(14) no
N2 Ta1 H2 127.6(14) no
C25 Ta1 H2 131.6(14) no
C26 Ta1 C27 33.48(19) yes
C26 Ta1 C28 56.02(18) yes
C27 Ta1 C28 33.30(17) yes
C26 Ta1 C29 57.52(18) yes
C27 Ta1 C29 55.96(17) yes
C28 Ta1 C29 33.28(17) yes
C26 Ta1 H1 93.0(18) no
C27 Ta1 H1 74.7(18) no
C28 Ta1 H1 93.5(18) no
C29 Ta1 H1 126.5(18) no
C26 Ta1 H2 125.1(14) no
C27 Ta1 H2 91.6(14) no
C28 Ta1 H2 76.6(14) no
C29 Ta1 H2 97.7(14) no
H1 Ta1 H2 61(2) no
Ta1 Ta2 B2 107.08(12) yes
Ta1 Ta2 N1 48.16(10) yes
B2 Ta2 N1 111.20(15) yes
Ta1 Ta2 N2 48.15(10) yes
B2 Ta2 N2 110.43(15) yes
N1 Ta2 N2 93.12(14) yes
Ta1 Ta2 C30 116.84(12) yes
B2 Ta2 C30 136.07(16) yes
N1 Ta2 C30 98.10(15) yes
N2 Ta2 C30 99.44(15) yes
Ta1 Ta2 C31 129.41(12) yes
B2 Ta2 C31 112.94(16) yes
N1 Ta2 C31 131.99(15) yes
N2 Ta2 C31 88.60(15) yes
C30 Ta2 C31 34.82(16) yes
Ta1 Ta2 C32 159.87(12) yes
B2 Ta2 C32 82.38(16) yes
N1 Ta2 C32 145.57(15) yes
N2 Ta2 C32 112.15(16) yes
C30 Ta2 C32 56.27(16) yes
Ta1 Ta2 C33 162.90(12) yes
B2 Ta2 C33 81.20(17) yes
N1 Ta2 C33 115.13(16) yes
N2 Ta2 C33 143.78(15) yes
C30 Ta2 C33 56.43(17) yes
Ta1 Ta2 C34 131.40(12) yes
B2 Ta2 C34 111.17(17) yes
N1 Ta2 C34 89.81(16) yes
N2 Ta2 C34 133.89(16) yes
C30 Ta2 C34 34.84(17) yes
Ta1 Ta2 H5 106.8(15) no
B2 Ta2 H5 27.1(16) no
N1 Ta2 H5 131.9(15) no
N2 Ta2 H5 89.8(16) no
C30 Ta2 H5 128.7(15) no
Ta1 Ta2 H6 104.4(16) no
B2 Ta2 H6 28.3(16) no
N1 Ta2 H6 88.2(16) no
N2 Ta2 H6 130.2(16) no
C30 Ta2 H6 129.7(16) no
C31 Ta2 C32 33.27(17) yes
C31 Ta2 C33 55.87(16) yes
C32 Ta2 C33 33.24(17) yes
C31 Ta2 C34 57.24(16) yes
C32 Ta2 C34 55.87(16) yes
C33 Ta2 C34 33.49(17) yes
C31 Ta2 H5 96.0(15) no
C32 Ta2 H5 73.4(15) no
C33 Ta2 H5 87.5(15) no
C34 Ta2 H5 121.0(15) no
C31 Ta2 H6 125.5(16) no
C32 Ta2 H6 92.3(16) no
C33 Ta2 H6 75.6(16) no
C34 Ta2 H6 95.9(16) no
H5 Ta2 H6 55(2) no
Ta1 B1 H1 47(2) no
Ta1 B1 H2 49(2) no
H1 B1 H2 96(3) no
Ta1 B1 H3 118(3) no
H1 B1 H3 111(4) no
H2 B1 H3 106(4) no
Ta1 B1 H4 122(3) no
H1 B1 H4 107(4) no
H2 B1 H4 113(4) no
H3 B1 H4 120(4) no
Ta2 B2 H5 51(3) no
Ta2 B2 H6 53(3) no
H5 B2 H6 104(4) no
Ta2 B2 H7 121(3) no
H5 B2 H7 111(4) no
H6 B2 H7 107(4) no
Ta2 B2 H8 120(3) no
H5 B2 H8 106(4) no
H6 B2 H8 108(4) no
H7 B2 H8 120(4) no
Ta1 N1 Ta2 85.35(13) yes
Ta1 N1 C1 137.0(3) yes
Ta2 N1 C1 137.5(3) yes
Ta1 N2 Ta2 85.49(13) yes
Ta1 N2 C13 136.7(3) yes
Ta2 N2 C13 137.7(3) yes
N1 C1 C2 119.9(4) yes
N1 C1 C6 120.8(4) yes
C2 C1 C6 119.3(4) yes
C1 C2 C3 118.6(4) yes
C1 C2 C7 122.4(4) yes
C3 C2 C7 118.8(4) yes
C2 C3 C4 122.1(5) yes
C2 C3 H31 119.0 no
C4 C3 H31 119.0 no
C3 C4 C5 119.0(5) yes
C3 C4 H41 120.5 no
C5 C4 H41 120.5 no
C4 C5 C6 122.1(5) yes
C4 C5 H51 118.9 no
C6 C5 H51 118.9 no
C1 C6 C5 118.9(4) yes
C1 C6 C10 123.9(4) yes
C5 C6 C10 117.3(4) yes
C2 C7 C8 108.6(4) yes
C2 C7 C9 114.7(4) yes
C8 C7 C9 109.3(4) yes
C2 C7 H71 106.5 no
C8 C7 H71 112.1 no
C9 C7 H71 105.7 no
C7 C8 H82 109.5 no
C7 C8 H83 109.5 no
H82 C8 H83 109.5 no
C7 C8 H81 109.5 no
C7 C9 H92 109.5 no
C7 C9 H93 109.5 no
H92 C9 H93 109.5 no
C7 C9 H91 109.5 no
C6 C10 C11 111.8(4) yes
C6 C10 C12 110.8(4) yes
C11 C10 C12 108.9(4) yes
C6 C10 H101 106.7 no
C11 C10 H101 108.7 no
C12 C10 H101 109.8 no
C10 C11 H112 109.5 no
C10 C11 H113 109.5 no
H112 C11 H113 109.5 no
C10 C11 H111 109.5 no
C10 C12 H122 109.5 no
C10 C12 H123 109.5 no
H122 C12 H123 109.5 no
C10 C12 H121 109.5 no
N2 C13 C14 119.4(4) yes
N2 C13 C18 120.4(4) yes
C14 C13 C18 120.2(4) yes
C13 C14 C15 118.5(5) yes
C13 C14 C19 123.0(4) yes
C15 C14 C19 118.5(4) yes
C14 C15 C16 122.1(5) yes
C14 C15 H151 119.0 no
C16 C15 H151 119.0 no
C15 C16 C17 119.4(4) yes
C15 C16 H161 120.3 no
C17 C16 H161 120.3 no
C16 C17 C18 121.2(5) yes
C16 C17 H171 119.4 no
C18 C17 H171 119.4 no
C13 C18 C17 118.6(5) yes
C13 C18 C22 125.0(4) yes
C17 C18 C22 116.5(4) yes
C14 C19 C20 109.4(4) yes
C14 C19 C21 113.4(4) yes
C20 C19 C21 108.7(4) yes
C14 C19 H191 106.6 no
C20 C19 H191 111.5 no
C21 C19 H191 107.3 no
C19 C20 H202 109.5 no
C19 C20 H203 109.5 no
H202 C20 H203 109.5 no
C19 C20 H201 109.5 no
C19 C21 H212 109.5 no
C19 C21 H213 109.5 no
H212 C21 H213 109.5 no
C19 C21 H211 109.5 no
C18 C22 C23 111.8(4) yes
C18 C22 C24 111.3(5) yes
C23 C22 C24 108.9(4) yes
C18 C22 H221 106.3 no
C23 C22 H221 108.9 no
C24 C22 H221 109.4 no
C22 C23 H232 109.5 no
C22 C23 H233 109.5 no
H232 C23 H233 109.5 no
C22 C23 H231 109.5 no
C22 C24 H242 109.5 no
C22 C24 H243 109.5 no
H242 C24 H243 109.5 no
C22 C24 H241 109.5 no
Ta1 C25 C26 74.3(3) yes
Ta1 C25 C29 74.8(3) yes
C26 C25 C29 107.1(5) yes
Ta1 C25 H251 116.6 no
C26 C25 H251 126.5 no
C29 C25 H251 126.5 no
Ta1 C26 C25 70.5(3) yes
Ta1 C26 C27 76.7(3) yes
C25 C26 C27 108.1(5) yes
Ta1 C26 H261 118.8 no
C25 C26 H261 125.9 no
C27 C26 H261 125.9 no
C26 C27 Ta1 69.9(3) yes
C26 C27 C28 108.4(5) yes
Ta1 C27 C28 73.8(3) yes
C26 C27 H271 125.8 no
Ta1 C27 H271 122.2 no
C28 C27 H271 125.8 no
C27 C28 Ta1 72.9(3) yes
C27 C28 C29 108.3(5) yes
Ta1 C28 C29 70.1(3) yes
C27 C28 H281 125.8 no
Ta1 C28 H281 122.8 no
C29 C28 H281 125.8 no
Ta1 C29 C25 70.0(3) yes
Ta1 C29 C28 76.6(3) yes
C25 C29 C28 108.1(4) yes
Ta1 C29 H291 119.2 no
C25 C29 H291 126.0 no
C28 C29 H291 126.0 no
Ta2 C30 C31 75.4(3) yes
Ta2 C30 C34 75.2(3) yes
C31 C30 C34 108.4(4) yes
Ta2 C30 H301 115.7 no
C31 C30 H301 125.8 no
C34 C30 H301 125.8 no
C30 C31 Ta2 69.8(2) yes
C30 C31 C32 107.4(4) yes
Ta2 C31 C32 76.2(3) yes
C30 C31 H311 126.3 no
Ta2 C31 H311 119.6 no
C32 C31 H311 126.3 no
C31 C32 Ta2 70.6(3) yes
C31 C32 C33 108.3(4) yes
Ta2 C32 C33 72.7(3) yes
C31 C32 H321 125.8 no
Ta2 C32 H321 122.6 no
C33 C32 H321 125.8 no
C32 C33 Ta2 74.1(3) yes
C32 C33 C34 108.7(4) yes
Ta2 C33 C34 71.0(3) yes
C32 C33 H331 125.6 no
Ta2 C33 H331 120.9 no
C34 C33 H331 125.6 no
Ta2 C34 C30 69.9(2) yes
Ta2 C34 C33 75.5(3) yes
C30 C34 C33 107.1(4) yes
Ta2 C34 H341 120.0 no
C30 C34 H341 126.5 no
C33 C34 H341 126.5 no
Ta1 H1 B1 100(3) no
Ta1 H2 B1 102(3) no
B2 H5 Ta2 102(3) no
B2 H6 Ta2 99(3) no

loop_
_geom_bond_atom_site_label_1
_geom_bond_atom_site_label_2
_geom_bond_distance
_geom_bond_publ_flag
Ta1 Ta2 2.7277(2) yes
Ta1 B1 2.396(6) yes
Ta1 N1 2.039(4) yes
Ta1 N2 2.038(3) yes
Ta1 C25 2.316(5) yes
Ta1 C26 2.365(5) yes
Ta1 C27 2.451(5) yes
Ta1 C28 2.462(5) yes
Ta1 C29 2.379(4) yes
Ta1 H1 1.79(6) no
Ta1 H2 1.84(5) no
Ta2 B2 2.454(5) yes
Ta2 N1 1.985(3) yes
Ta2 N2 1.980(3) yes
Ta2 C30 2.339(4) yes
Ta2 C31 2.411(4) yes
Ta2 C32 2.483(4) yes
Ta2 C33 2.465(5) yes
Ta2 C34 2.407(4) yes
Ta2 H5 1.95(5) no
Ta2 H6 1.97(5) no
B1 H1 1.31(6) no
B1 H2 1.19(5) no
B1 H3 1.08(6) no
B1 H4 1.07(6) no
B2 H5 1.14(5) no
B2 H6 1.18(6) no
B2 H7 0.95(6) no
B2 H8 0.96(5) no
N1 C1 1.424(5) yes
N2 C13 1.428(5) yes
C1 C2 1.427(6) yes
C1 C6 1.423(6) yes
C2 C3 1.400(6) yes
C2 C7 1.505(6) yes
C3 C4 1.377(8) yes
C3 H31 1.000 no
C4 C5 1.386(8) yes
C4 H41 1.000 no
C5 C6 1.392(7) yes
C5 H51 1.000 no
C6 C10 1.517(7) yes
C7 C8 1.531(7) yes
C7 C9 1.534(6) yes
C7 H71 1.000 no
C8 H82 1.000 no
C8 H83 1.000 no
C8 H81 1.000 no
C9 H92 1.000 no
C9 H93 1.000 no
C9 H91 1.000 no
C10 C11 1.536(7) yes
C10 C12 1.542(7) yes
C10 H101 1.000 no
C11 H112 1.000 no
C11 H113 1.000 no
C11 H111 1.000 no
C12 H122 1.000 no
C12 H123 1.000 no
C12 H121 1.000 no
C13 C14 1.413(6) yes
C13 C18 1.411(6) yes
C14 C15 1.390(6) yes
C14 C19 1.511(7) yes
C15 C16 1.379(8) yes
C15 H151 1.000 no
C16 C17 1.378(9) yes
C16 H161 1.000 no
C17 C18 1.405(6) yes
C17 H171 1.000 no
C18 C22 1.520(7) yes
C19 C20 1.540(7) yes
C19 C21 1.539(7) yes
C19 H191 1.000 no
C20 H202 1.000 no
C20 H203 1.000 no
C20 H201 1.000 no
C21 H212 1.000 no
C21 H213 1.000 no
C21 H211 1.000 no
C22 C23 1.534(7) yes
C22 C24 1.537(7) yes
C22 H221 1.000 no
C23 H232 1.000 no
C23 H233 1.000 no
C23 H231 1.000 no
C24 H242 1.000 no
C24 H243 1.000 no
C24 H241 1.000 no
C25 C26 1.417(8) yes
C25 C29 1.421(7) yes
C25 H251 1.000 no
C26 C27 1.389(8) yes
C26 H261 1.000 no
C27 C28 1.408(7) yes
C27 H271 1.000 no
C28 C29 1.388(7) yes
C28 H281 1.000 no
C29 H291 1.000 no
C30 C31 1.423(7) yes
C30 C34 1.422(7) yes
C30 H301 1.000 no
C31 C32 1.403(7) yes
C31 H311 1.000 no
C32 C33 1.415(7) yes
C32 H321 1.000 no
C33 C34 1.405(7) yes
C33 H331 1.000 no
C34 H341 1.000 no
